data_4112733
loop_
_publ_author_name
'Jaclyn L. Brusso'
'Owen P. Clements'
'Robert C. Haddon'
'Mikhail E. Itkis'
'Alicea A. Leitch'
'Richard T. Oakley'
'Robert W. Reed'
'John F. Richardson'

_publ_section_title
;
 Bistabilities in 1,3,2-Dithiazolyl Radicals
;
_journal_name_full 'Journal of the American Chemical Society'
_journal_page_first 8256
_journal_page_last 8265
_journal_paper_doi 10.1021/ja048618m
_journal_volume 126
_journal_year 2004
_chemical_formula_moiety 'C4 H2 N3 S2'
_chemical_formula_sum 'C4 H2 N3 S2'
_chemical_formula_weight 156.21
_chemical_melting_point_gt 388
_chemical_name_common PDTA
_chemical_name_systematic
; 
[1,3,2]pyrazinodithiazol-2-yl 
;
_space_group_IT_number 2
_symmetry_cell_setting triclinic
_symmetry_space_group_name_Hall '-P 1'
_symmetry_space_group_name_H-M 'P -1'
_atom_sites_solution_hydrogens geom
_atom_sites_solution_primary direct
_atom_sites_solution_secondary difmap
_audit_creation_method SHELXL-97
_cell_angle_alpha 109.965(2)
_cell_angle_beta 94.944(2)
_cell_angle_gamma 103.483(2)
_cell_formula_units_Z 4
_cell_length_a 6.8564(8)
_cell_length_b 7.8466(9)
_cell_length_c 11.3107(13)
_cell_measurement_reflns_used 2158
_cell_measurement_temperature 95(2)
_cell_measurement_theta_max 28.26
_cell_measurement_theta_min 2.81
_cell_volume 546.95(11)
_computing_cell_refinement 'SAINT 6.22 (Bruker, 2001)'
_computing_data_collection 'SMART 5.625 (Bruker, 2001)'
_computing_data_reduction 'SAINT 6.22 (Bruker, 2001)'
_computing_molecular_graphics 'SHELXTL 6.12 (Bruker, 2001)'
_computing_publication_material 'SHELXTL 6.12 (Bruker, 2001)'
_computing_structure_refinement 'SHELXL-97 (Sheldrick, 1997)'
_computing_structure_solution 'SHELXS-90 (Sheldrick, 1990)'
_diffrn_ambient_temperature 95(2)
_diffrn_measured_fraction_theta_full 0.962
_diffrn_measured_fraction_theta_max 0.962
_diffrn_measurement_device_type 'Bruker SMART APEX'
_diffrn_measurement_method /w-scans
_diffrn_radiation_monochromator graphite
_diffrn_radiation_source 'fine-focus sealed tube'
_diffrn_radiation_type MoK\a
_diffrn_radiation_wavelength 0.71073
_diffrn_reflns_av_R_equivalents 0.0197
_diffrn_reflns_av_sigmaI/netI 0.0464
_diffrn_reflns_limit_h_max 9
_diffrn_reflns_limit_h_min -9
_diffrn_reflns_limit_k_max 9
_diffrn_reflns_limit_k_min -10
_diffrn_reflns_limit_l_max 14
_diffrn_reflns_limit_l_min -14
_diffrn_reflns_number 5053
_diffrn_reflns_theta_full 28.27
_diffrn_reflns_theta_max 28.27
_diffrn_reflns_theta_min 2.81
_diffrn_standards_decay_% <0.1
_diffrn_standards_interval_count 0
_diffrn_standards_interval_time 0
_diffrn_standards_number 0
_exptl_absorpt_coefficient_mu 0.856
_exptl_absorpt_correction_T_max 0.871
_exptl_absorpt_correction_T_min 0.910
_exptl_absorpt_correction_type multi-scan
_exptl_absorpt_process_details 'Sheldrick, G. M.; SADABS (1996)'
_exptl_crystal_colour black
_exptl_crystal_density_diffrn 1.897
_exptl_crystal_description block
_exptl_crystal_F_000 316
_exptl_crystal_size_max 0.182
_exptl_crystal_size_mid 0.122
_exptl_crystal_size_min 0.110
_refine_diff_density_max 0.532
_refine_diff_density_min -0.309
_refine_diff_density_rms 0.088
_refine_ls_extinction_method none
_refine_ls_goodness_of_fit_ref 1.020
_refine_ls_hydrogen_treatment mixed
_refine_ls_matrix_type full
_refine_ls_number_parameters 179
_refine_ls_number_reflns 2618
_refine_ls_number_restraints 0
_refine_ls_restrained_S_all 1.020
_refine_ls_R_factor_all 0.0527
_refine_ls_R_factor_gt 0.0339
_refine_ls_shift/su_max 0.000
_refine_ls_shift/su_mean 0.000
_refine_ls_structure_factor_coef Fsqd
_refine_ls_weighting_details 'calc w=1/[\s^2^(Fo^2^)+(0.0418P)^2^+0.1240P] where P=(Fo^2^+2Fc^2^)/3'
_refine_ls_weighting_scheme calc
_refine_ls_wR_factor_gt 0.0801
_refine_ls_wR_factor_ref 0.0874
_reflns_number_gt 1965
_reflns_number_total 2618
_reflns_threshold_expression >2sigma(I)
_cod_data_source_file ja048618msi20040310_110540_4.cif
_cod_data_source_block rto04lt
_cod_database_code 4112733

loop_
_symmetry_equiv_pos_as_xyz
'x, y, z'
'-x, -y, -z'

loop_
_atom_site_label
_atom_site_type_symbol
_atom_site_fract_x
_atom_site_fract_y
_atom_site_fract_z
_atom_site_U_iso_or_equiv
_atom_site_adp_type
_atom_site_occupancy
_atom_site_symmetry_multiplicity
_atom_site_calc_flag
S1 S 0.61935(8) 0.39142(7) 0.39033(5) 0.01313(14) Uani 1 1 d
S2 S 0.64815(8) 0.29916(7) 0.13195(5) 0.01219(14) Uani 1 1 d
N1 N 0.7230(3) 0.7656(3) 0.42935(18) 0.0142(4) Uani 1 1 d
N2 N 0.5986(3) 0.2249(2) 0.24975(17) 0.0145(4) Uani 1 1 d
N3 N 0.7483(3) 0.6735(3) 0.16721(17) 0.0135(4) Uani 1 1 d
C1 C 0.6903(3) 0.5881(3) 0.3482(2) 0.0108(4) Uani 1 1 d
C2 C 0.7030(3) 0.5420(3) 0.2176(2) 0.0112(4) Uani 1 1 d
C3 C 0.7790(3) 0.8516(3) 0.2485(2) 0.0143(5) Uani 1 1 d
C4 C 0.7672(3) 0.8967(3) 0.3772(2) 0.0155(5) Uani 1 1 d
H3 H 0.810(4) 0.940(3) 0.213(2) 0.020(7) Uiso 1 1 d
H4 H 0.796(3) 1.017(3) 0.433(2) 0.006(5) Uiso 1 1 d
S3 S 0.86270(8) 0.64532(8) 0.68260(5) 0.01340(14) Uani 1 1 d
S4 S 0.82901(8) 0.74449(7) 0.94054(5) 0.01224(14) Uani 1 1 d
N4 N 0.7544(3) 0.3740(2) 0.91368(17) 0.0129(4) Uani 1 1 d
N5 N 0.8712(3) 0.8143(3) 0.82034(18) 0.0153(4) Uani 1 1 d
N6 N 0.7881(3) 0.2763(3) 0.65211(17) 0.0144(4) Uani 1 1 d
C5 C 0.7963(3) 0.5037(3) 0.8607(2) 0.0106(4) Uani 1 1 d
C6 C 0.8134(3) 0.4540(3) 0.7308(2) 0.0119(4) Uani 1 1 d
C7 C 0.7447(3) 0.1478(3) 0.7065(2) 0.0146(5) Uani 1 1 d
C8 C 0.7282(3) 0.1964(3) 0.8347(2) 0.0140(5) Uani 1 1 d
H7 H 0.734(4) 0.030(4) 0.656(3) 0.028(7) Uiso 1 1 d
H8 H 0.704(3) 0.109(3) 0.865(2) 0.013(6) Uiso 1 1 d

loop_
_atom_site_aniso_label
_atom_site_aniso_U_11
_atom_site_aniso_U_22
_atom_site_aniso_U_33
_atom_site_aniso_U_23
_atom_site_aniso_U_13
_atom_site_aniso_U_12
S1 0.0171(3) 0.0114(3) 0.0124(3) 0.0059(2) 0.0032(2) 0.0044(2)
S2 0.0157(3) 0.0092(3) 0.0125(3) 0.0045(2) 0.0034(2) 0.0040(2)
N1 0.0158(9) 0.0133(9) 0.0143(9) 0.0051(8) 0.0047(7) 0.0047(7)
N2 0.0204(10) 0.0122(9) 0.0132(9) 0.0063(8) 0.0049(8) 0.0061(8)
N3 0.0147(9) 0.0125(9) 0.0138(9) 0.0060(8) 0.0021(7) 0.0031(7)
C1 0.0103(10) 0.0114(10) 0.0132(10) 0.0057(8) 0.0028(8) 0.0054(8)
C2 0.0113(10) 0.0104(10) 0.0125(10) 0.0045(8) 0.0012(8) 0.0039(8)
C3 0.0144(11) 0.0114(11) 0.0180(11) 0.0068(9) 0.0022(9) 0.0035(8)
C4 0.0175(12) 0.0116(11) 0.0185(11) 0.0057(9) 0.0035(9) 0.0059(9)
S3 0.0165(3) 0.0122(3) 0.0133(3) 0.0064(2) 0.0031(2) 0.0048(2)
S4 0.0161(3) 0.0087(3) 0.0123(3) 0.0044(2) 0.0017(2) 0.0040(2)
N4 0.0129(9) 0.0119(9) 0.0146(9) 0.0057(8) 0.0019(7) 0.0037(7)
N5 0.0197(10) 0.0123(9) 0.0157(9) 0.0067(8) 0.0041(8) 0.0052(8)
N6 0.0154(9) 0.0140(9) 0.0140(9) 0.0047(8) 0.0021(7) 0.0055(7)
C5 0.0096(10) 0.0094(10) 0.0137(10) 0.0046(8) 0.0009(8) 0.0041(8)
C6 0.0100(10) 0.0115(10) 0.0149(11) 0.0054(9) 0.0001(8) 0.0043(8)
C7 0.0161(11) 0.0088(11) 0.0173(11) 0.0022(9) 0.0017(9) 0.0052(9)
C8 0.0161(11) 0.0111(11) 0.0163(11) 0.0068(9) 0.0024(9) 0.0044(9)

loop_
_atom_type_symbol
_atom_type_description
_atom_type_scat_dispersion_real
_atom_type_scat_dispersion_imag
_atom_type_scat_source
C C 0.0033 0.0016 'International Tables Vol C Tables 4.2.6.8 and 6.1.1.4'
H H 0.0000 0.0000 'International Tables Vol C Tables 4.2.6.8 and 6.1.1.4'
N N 0.0061 0.0033 'International Tables Vol C Tables 4.2.6.8 and 6.1.1.4'
S S 0.1246 0.1234 'International Tables Vol C Tables 4.2.6.8 and 6.1.1.4'

loop_
_geom_angle_atom_site_label_1
_geom_angle_atom_site_label_2
_geom_angle_atom_site_label_3
_geom_angle
_geom_angle_publ_flag
N2 S1 C1 98.86(10) no
N2 S2 C2 98.61(10) no
C1 N1 C4 114.88(19) no
S1 N2 S2 115.71(11) no
C2 N3 C3 115.43(19) no
N1 C1 C2 122.54(19) no
N1 C1 S1 123.87(16) no
C2 C1 S1 113.56(16) no
N3 C2 C1 122.0(2) no
N3 C2 S2 124.72(16) no
C1 C2 S2 113.25(16) no
N3 C3 C4 122.5(2) no
N3 C3 H3 114.7(16) no
C4 C3 H3 122.8(16) no
N1 C4 C3 122.7(2) no
N1 C4 H4 115.0(14) no
C3 C4 H4 122.2(14) no
N5 S3 C6 98.84(10) no
N5 S4 C5 98.52(10) no
C8 N4 C5 115.24(19) no
S3 N5 S4 115.62(11) no
C6 N6 C7 114.61(19) no
N4 C5 C6 121.69(19) no
N4 C5 S4 124.74(16) no
C6 C5 S4 113.55(16) no
N6 C6 C5 122.96(19) no
N6 C6 S3 123.55(17) no
C5 C6 S3 113.46(16) no
N6 C7 C8 122.6(2) no
N6 C7 H7 115.1(18) no
C8 C7 H7 122.2(18) no
N4 C8 C7 122.9(2) no
N4 C8 H8 118.7(17) no
C7 C8 H8 118.4(17) no

loop_
_geom_bond_atom_site_label_1
_geom_bond_atom_site_label_2
_geom_bond_distance
_geom_bond_publ_flag
S1 N2 1.6466(18) no
S1 C1 1.743(2) no
S2 N2 1.6571(19) no
S2 C2 1.747(2) no
N1 C1 1.334(3) no
N1 C4 1.342(3) no
N3 C2 1.330(3) no
N3 C3 1.339(3) no
C1 C2 1.411(3) no
C3 C4 1.390(3) no
C3 H3 0.90(2) no
C4 H4 0.90(2) no
S3 N5 1.6510(19) no
S3 C6 1.737(2) no
S4 N5 1.6535(19) no
S4 C5 1.743(2) no
N4 C8 1.333(3) no
N4 C5 1.337(3) no
N6 C6 1.334(3) no
N6 C7 1.342(3) no
C5 C6 1.408(3) no
C7 C8 1.390(3) no
C7 H7 0.89(3) no
C8 H8 0.85(2) no

loop_
_geom_torsion_atom_site_label_1
_geom_torsion_atom_site_label_2
_geom_torsion_atom_site_label_3
_geom_torsion_atom_site_label_4
_geom_torsion
_geom_torsion_publ_flag
C1 S1 N2 S2 -0.01(13) no
C2 S2 N2 S1 -0.43(13) no
C4 N1 C1 C2 0.5(3) no
C4 N1 C1 S1 -177.06(16) no
N2 S1 C1 N1 178.37(18) no
N2 S1 C1 C2 0.59(17) no
C3 N3 C2 C1 -0.5(3) no
C3 N3 C2 S2 177.92(16) no
N1 C1 C2 N3 -0.1(3) no
S1 C1 C2 N3 177.67(16) no
N1 C1 C2 S2 -178.75(16) no
S1 C1 C2 S2 -0.9(2) no
N2 S2 C2 N3 -177.73(18) no
N2 S2 C2 C1 0.83(17) no
C2 N3 C3 C4 0.8(3) no
C1 N1 C4 C3 -0.3(3) no
N3 C3 C4 N1 -0.4(4) no
C6 S3 N5 S4 -1.10(13) no
C5 S4 N5 S3 1.08(13) no
C8 N4 C5 C6 -0.7(3) no
C8 N4 C5 S4 177.78(16) no
N5 S4 C5 N4 -179.19(18) no
N5 S4 C5 C6 -0.59(17) no
C7 N6 C6 C5 0.0(3) no
C7 N6 C6 S3 -177.93(16) no
N4 C5 C6 N6 0.5(3) no
S4 C5 C6 N6 -178.17(16) no
N4 C5 C6 S3 178.59(16) no
S4 C5 C6 S3 -0.1(2) no
N5 S3 C6 N6 178.78(17) no
N5 S3 C6 C5 0.67(17) no
C6 N6 C7 C8 -0.2(3) no
C5 N4 C8 C7 0.5(3) no
N6 C7 C8 N4 -0.1(3) no
